data_4311133
loop_
_publ_author_name
'Weiqing Zhong'
'John A. Parkinson'
'Simon Parsons'
'Iain D. H. Oswald'
'Robert A. Coxall'
'Peter J. Sadler'

_publ_section_title
;
 Structure and Dynamics of Dinuclear Zirconium(IV) Complexes
;
_journal_name_full 'Inorganic Chemistry'
_journal_page_first 3561
_journal_page_last 3572
_journal_paper_doi 10.1021/ic049932k
_journal_volume 43
_journal_year 2004
_chemical_formula_moiety Cs2[H5O2][Zr(C11H13N2O9)2Cl].4H2O
_chemical_formula_sum 'C22 H39 Cl Cs2 N4 O24 Zr2'
_chemical_formula_weight 1227.28
_chemical_name_systematic
; 
 ? 
;
_space_group_IT_number 14
_symmetry_cell_setting monoclinic
_symmetry_space_group_name_Hall '-P 2yn'
_symmetry_space_group_name_H-M 'P 1 21/n 1'
_atom_sites_solution_hydrogens 'geom/difmap (on H2O)'
_atom_sites_solution_primary direct
_atom_sites_solution_secondary difmap
_audit_creation_method SHELXL-97
_cell_angle_alpha 90.00
_cell_angle_beta 102.7080(10)
_cell_angle_gamma 90.00
_cell_formula_units_Z 4
_cell_length_a 14.2765(8)
_cell_length_b 13.1465(7)
_cell_length_c 20.1326(11)
_cell_measurement_reflns_used 7710
_cell_measurement_temperature 150(2)
_cell_measurement_theta_max 26.4
_cell_measurement_theta_min 2.5
_cell_volume 3686.0(3)
_computing_cell_refinement 'Bruker SAINT'
_computing_data_collection 'Bruker SMART'
_computing_data_reduction 'Bruker SHELXTL'
_computing_molecular_graphics 'Bruker SHELXTL'
_computing_publication_material 'Bruker SHELXTL'
_computing_structure_refinement 'SHELXL-97 (Sheldrick, 1997)'
_computing_structure_solution SIR92
_diffrn_ambient_temperature 150(2)
_diffrn_measured_fraction_theta_full 0.994
_diffrn_measured_fraction_theta_max 0.994
_diffrn_measurement_device_type 'Bruker SMART APEX CCD'
_diffrn_measurement_method '\w scans'
_diffrn_radiation_monochromator graphite
_diffrn_radiation_source 'fine-focus sealed tube'
_diffrn_radiation_type MoK\a
_diffrn_radiation_wavelength 0.71073
_diffrn_reflns_av_R_equivalents 0.0316
_diffrn_reflns_av_sigmaI/netI 0.0396
_diffrn_reflns_limit_h_max 17
_diffrn_reflns_limit_h_min -12
_diffrn_reflns_limit_k_max 16
_diffrn_reflns_limit_k_min -16
_diffrn_reflns_limit_l_max 25
_diffrn_reflns_limit_l_min -23
_diffrn_reflns_number 20673
_diffrn_reflns_theta_full 26.41
_diffrn_reflns_theta_max 26.41
_diffrn_reflns_theta_min 1.60
_exptl_absorpt_coefficient_mu 2.682
_exptl_absorpt_correction_T_max 1
_exptl_absorpt_correction_T_min 0.816
_exptl_absorpt_correction_type multi-scan
_exptl_absorpt_process_details Sadabs
_exptl_crystal_colour Colourless
_exptl_crystal_density_diffrn 2.212
_exptl_crystal_density_method 'not measured'
_exptl_crystal_description block
_exptl_crystal_F_000 2392
_exptl_crystal_size_max 0.25
_exptl_crystal_size_mid 0.23
_exptl_crystal_size_min 0.19
_refine_diff_density_max 1.279
_refine_diff_density_min -1.010
_refine_diff_density_rms 0.129
_refine_ls_extinction_method none
_refine_ls_goodness_of_fit_ref 1.144
_refine_ls_hydrogen_treatment 'Riding/ restrained refall'
_refine_ls_matrix_type full
_refine_ls_number_parameters 548
_refine_ls_number_reflns 7510
_refine_ls_number_restraints 55
_refine_ls_restrained_S_all 1.139
_refine_ls_R_factor_all 0.0444
_refine_ls_R_factor_gt 0.0374
_refine_ls_shift/su_max 0.002
_refine_ls_shift/su_mean 0.000
_refine_ls_structure_factor_coef Fsqd
_refine_ls_weighting_details 'calc w=1/[\s^2^(Fo^2^)+(0.0265P)^2^+7.5307P] where P=(Fo^2^+2Fc^2^)/3'
_refine_ls_weighting_scheme calc
_refine_ls_wR_factor_gt 0.0750
_refine_ls_wR_factor_ref 0.0772
_reflns_number_gt 6766
_reflns_number_total 7510
_reflns_threshold_expression >2sigma(I)
_cod_data_source_file ic049932ksi20040116_065918.cif
_cod_data_source_block cszrdp
_cod_depositor_comments
;
The following automatic conversions were performed:
'_symmetry_cell_setting' value 'Monoclinic' changed to 'monoclinic'
according to '/home/saulius/struct/CIF-dictionaries/cif_core.dic'
dictionary named 'cif_core.dic' version 2.4.1 from
2010-06-29.

'_exptl_absorpt_correction_type' value 'Multiscan' changed to
'multi-scan' according to
'/home/saulius/struct/CIF-dictionaries/cif_core.dic' dictionary named
'cif_core.dic' version 2.4.1 from 2010-06-29.

Automatic conversion script
Id: cif_fix_enum 1527 2010-12-29 10:47:43Z saulius 
;
_cod_database_code 4311133

loop_
_symmetry_equiv_pos_as_xyz
'x, y, z'
'-x+1/2, y+1/2, -z+1/2'
'-x, -y, -z'
'x-1/2, -y-1/2, z-1/2'

loop_
_atom_site_label
_atom_site_type_symbol
_atom_site_fract_x
_atom_site_fract_y
_atom_site_fract_z
_atom_site_U_iso_or_equiv
_atom_site_adp_type
_atom_site_occupancy
_atom_site_symmetry_multiplicity
_atom_site_calc_flag
_atom_site_refinement_flags
_atom_site_disorder_assembly
_atom_site_disorder_group
Cs1 Cs 0.41577(2) 0.21068(2) 0.113380(14) 0.01785(8) Uani 1 1 d . . .
Cs2 Cs 0.68731(2) 0.11412(2) 0.034026(15) 0.02388(8) Uani 1 1 d . . .
Zr1 Zr 1.02075(3) -0.06063(3) 0.160483(19) 0.00783(9) Uani 1 1 d . . .
Zr2 Zr 0.89493(3) 0.04292(3) 0.280441(19) 0.00729(9) Uani 1 1 d . . .
N1 N 1.1917(2) -0.0458(2) 0.21489(17) 0.0102(7) Uani 1 1 d . . .
C1 C 1.1923(3) -0.1760(3) 0.1291(2) 0.0160(9) Uani 1 1 d . . .
C2 C 1.2384(3) -0.1415(3) 0.2009(2) 0.0127(9) Uani 1 1 d . . .
H2A H 1.2301 -0.1943 0.2342 0.015 Uiso 1 1 calc R . .
H2B H 1.3080 -0.1302 0.2051 0.015 Uiso 1 1 calc R . .
N2 N 1.0212(2) 0.1090(2) 0.37126(17) 0.0095(7) Uani 1 1 d . . .
C3 C 1.1993(3) -0.0275(3) 0.2886(2) 0.0115(8) Uani 1 1 d . . .
H3A H 1.2638 -0.0005 0.3095 0.014 Uiso 1 1 calc R . .
H3B H 1.1902 -0.0922 0.3116 0.014 Uiso 1 1 calc R . .
N3 N 0.9185(2) -0.1984(3) 0.10369(17) 0.0103(7) Uani 1 1 d . . .
O4 O 1.03418(19) 0.0124(2) 0.25742(14) 0.0095(6) Uani 1 1 d . . .
N4 N 0.7518(2) -0.0632(3) 0.27390(17) 0.0095(7) Uani 1 1 d . . .
C4 C 1.1229(3) 0.0483(3) 0.2970(2) 0.0107(8) Uani 1 1 d . . .
H4A H 1.1379 0.1169 0.2806 0.013 Uiso 1 1 calc R . .
C5 C 1.1119(3) 0.0551(3) 0.3703(2) 0.0090(8) Uani 1 1 d . . .
H5A H 1.1105 -0.0141 0.3896 0.011 Uiso 1 1 calc R . .
H5B H 1.1669 0.0925 0.3982 0.011 Uiso 1 1 calc R . .
C6 C 0.9921(3) 0.0907(3) 0.4365(2) 0.0121(9) Uani 1 1 d . . .
H6A H 1.0243 0.1405 0.4710 0.015 Uiso 1 1 calc R . .
H6B H 1.0121 0.0216 0.4534 0.015 Uiso 1 1 calc R . .
C7 C 0.8838(3) 0.1011(3) 0.4265(2) 0.0136(9) Uani 1 1 d . . .
C8 C 1.2342(3) 0.0397(3) 0.1833(2) 0.0123(9) Uani 1 1 d . . .
H8A H 1.2631 0.0130 0.1464 0.015 Uiso 1 1 calc R . .
H8B H 1.2861 0.0714 0.2179 0.015 Uiso 1 1 calc R . .
C9 C 1.1605(3) 0.1195(3) 0.1545(2) 0.0121(9) Uani 1 1 d . . .
C10 C 1.0320(3) 0.2204(3) 0.3623(2) 0.0114(8) Uani 1 1 d . . .
H10A H 1.1007 0.2389 0.3769 0.014 Uiso 1 1 calc R . .
H10B H 0.9964 0.2572 0.3918 0.014 Uiso 1 1 calc R . .
O11 O 1.1082(2) -0.1399(2) 0.10373(14) 0.0130(6) Uani 1 1 d . . .
C11 C 0.9953(3) 0.2537(3) 0.2893(2) 0.0123(9) Uani 1 1 d . . .
O12 O 1.2342(2) -0.2377(3) 0.09985(17) 0.0248(8) Uani 1 1 d . . .
C12 C 1.0319(3) -0.2887(3) 0.1940(2) 0.0134(9) Uani 1 1 d . . .
C13 C 0.9691(3) -0.2956(3) 0.1231(2) 0.0116(8) Uani 1 1 d . . .
H13A H 1.0091 -0.3122 0.0902 0.014 Uiso 1 1 calc R . .
H13B H 0.9215 -0.3509 0.1216 0.014 Uiso 1 1 calc R . .
C14 C 0.8232(3) -0.1953(3) 0.1239(2) 0.0112(8) Uani 1 1 d . . .
H14A H 0.7967 -0.2650 0.1230 0.013 Uiso 1 1 calc R . .
H14B H 0.7775 -0.1534 0.0909 0.013 Uiso 1 1 calc R . .
O15 O 0.88790(19) -0.0585(2) 0.19622(14) 0.0095(6) Uani 1 1 d . . .
C15 C 0.8345(3) -0.1510(3) 0.1945(2) 0.0104(8) Uani 1 1 d . . .
H15A H 0.8701 -0.1998 0.2292 0.012 Uiso 1 1 calc R . .
C16 C 0.7388(3) -0.1251(3) 0.2104(2) 0.0105(8) Uani 1 1 d . . .
H16A H 0.6995 -0.0865 0.1720 0.013 Uiso 1 1 calc R . .
H16B H 0.7041 -0.1886 0.2160 0.013 Uiso 1 1 calc R . .
C17 C 0.7649(3) -0.1276(3) 0.3355(2) 0.0133(9) Uani 1 1 d . . .
H17A H 0.7382 -0.1960 0.3226 0.016 Uiso 1 1 calc R . .
H17B H 0.7287 -0.0976 0.3674 0.016 Uiso 1 1 calc R . .
C18 C 0.8702(3) -0.1375(3) 0.3713(2) 0.0118(9) Uani 1 1 d . . .
C19 C 0.9010(3) -0.1773(3) 0.0298(2) 0.0129(9) Uani 1 1 d . . .
H19A H 0.8457 -0.2176 0.0049 0.015 Uiso 1 1 calc R . .
H19B H 0.9583 -0.1951 0.0120 0.015 Uiso 1 1 calc R . .
C20 C 0.8797(3) -0.0633(3) 0.0213(2) 0.0122(9) Uani 1 1 d . . .
C21 C 0.6688(3) 0.0071(3) 0.2666(2) 0.0136(9) Uani 1 1 d . . .
H21A H 0.6634 0.0320 0.3120 0.016 Uiso 1 1 calc R . .
H21B H 0.6088 -0.0295 0.2460 0.016 Uiso 1 1 calc R . .
C22 C 0.6821(3) 0.0963(3) 0.2220(2) 0.0147(9) Uani 1 1 d . . .
O71 O 0.8357(2) 0.0986(2) 0.36378(14) 0.0127(6) Uani 1 1 d . . .
O72 O 0.8479(2) 0.1066(2) 0.47638(15) 0.0193(7) Uani 1 1 d . . .
O91 O 1.0737(2) 0.0910(2) 0.14007(15) 0.0123(6) Uani 1 1 d . . .
O92 O 1.1901(2) 0.2063(2) 0.14468(16) 0.0169(7) Uani 1 1 d . . .
O111 O 0.9372(2) 0.1931(2) 0.25063(14) 0.0123(6) Uani 1 1 d . . .
O112 O 1.0199(2) 0.3373(2) 0.27079(15) 0.0156(6) Uani 1 1 d . . .
O121 O 1.0471(2) -0.1991(2) 0.22028(14) 0.0115(6) Uani 1 1 d . . .
O122 O 1.0686(2) -0.3671(2) 0.22239(16) 0.0209(7) Uani 1 1 d . . .
O181 O 0.93055(19) -0.0862(2) 0.34463(14) 0.0111(6) Uani 1 1 d . . .
O182 O 0.8931(2) -0.1901(2) 0.42196(15) 0.0173(7) Uani 1 1 d . . .
O201 O 0.9331(2) -0.0074(2) 0.06833(14) 0.0141(6) Uani 1 1 d . . .
O202 O 0.8164(2) -0.0311(2) -0.02475(15) 0.0178(7) Uani 1 1 d . . .
O221 O 0.7703(2) 0.1138(2) 0.21870(15) 0.0133(6) Uani 1 1 d . . .
O222 O 0.6139(2) 0.1468(2) 0.19342(18) 0.0248(8) Uani 1 1 d . . .
Cl1 Cl 0.57950(8) -0.11624(9) 0.04218(6) 0.0206(2) Uani 1 1 d . . .
O1W O 0.4234(3) -0.0239(3) 0.11484(19) 0.0240(8) Uani 1 1 d D . .
H1W1 H 0.463(3) -0.041(4) 0.096(3) 0.039(18) Uiso 1 1 d D . .
H2W1 H 0.437(5) -0.060(4) 0.146(2) 0.06(2) Uiso 1 1 d D . .
O2W O 0.8953(3) 0.2159(3) 0.1033(2) 0.0301(9) Uani 1 1 d D . .
H1W2 H 0.930(3) 0.174(3) 0.095(3) 0.030(16) Uiso 1 1 d D . .
H2W2 H 0.897(6) 0.220(6) 0.1420(14) 0.08(3) Uiso 1 1 d D . .
O3W O 1.0143(3) 0.4516(3) 0.15831(19) 0.0259(8) Uani 1 1 d D . .
H1W3 H 1.017(6) 0.413(5) 0.188(3) 0.08(3) Uiso 1 1 d D . .
H2W3 H 1.028(4) 0.505(2) 0.175(3) 0.028(16) Uiso 1 1 d D . .
O4W O 1.0940(3) 0.3528(3) 0.0806(2) 0.0339(9) Uani 1 1 d D . .
H1W4 H 1.130(3) 0.391(3) 0.069(3) 0.018(15) Uiso 1 1 d D . .
H2W4 H 1.053(4) 0.394(4) 0.113(3) 0.024(13) Uiso 1 1 d . . .
H3W4 H 1.137(6) 0.286(7) 0.107(4) 0.10(3) Uiso 1 1 d . . .
O5W O 1.1727(3) 0.4417(3) -0.0018(2) 0.0356(10) Uani 1 1 d D . .
H1W5 H 1.174(5) 0.5008(18) 0.001(3) 0.06(2) Uiso 1 1 d D . .
H2W5 H 1.224(2) 0.433(5) -0.008(3) 0.035(18) Uiso 1 1 d D . .
O6W O 0.8599(4) 0.3627(3) 0.0022(2) 0.0494(13) Uani 1 1 d D . .
H1W6 H 0.836(4) 0.327(4) -0.028(2) 0.043(19) Uiso 1 1 d D . .
H2W6 H 0.873(5) 0.331(5) 0.036(2) 0.06(2) Uiso 1 1 d D . .

loop_
_atom_site_aniso_label
_atom_site_aniso_U_11
_atom_site_aniso_U_22
_atom_site_aniso_U_33
_atom_site_aniso_U_23
_atom_site_aniso_U_13
_atom_site_aniso_U_12
Cs1 0.01551(15) 0.01880(15) 0.01972(15) 0.00041(11) 0.00495(11) 0.00101(11)
Cs2 0.03215(18) 0.01544(15) 0.02605(17) -0.00358(12) 0.01074(13) 0.00265(13)
Zr1 0.0072(2) 0.00764(19) 0.00888(19) 0.00004(15) 0.00233(15) 0.00056(15)
Zr2 0.00662(19) 0.00685(18) 0.00871(19) 0.00003(15) 0.00235(14) -0.00033(15)
N1 0.0121(18) 0.0061(16) 0.0124(18) -0.0003(14) 0.0027(14) 0.0012(14)
C1 0.013(2) 0.014(2) 0.022(2) 0.0007(18) 0.0073(18) -0.0002(18)
C2 0.010(2) 0.012(2) 0.016(2) -0.0019(17) 0.0043(17) 0.0025(17)
N2 0.0135(18) 0.0077(17) 0.0083(17) 0.0003(13) 0.0045(14) -0.0001(14)
C3 0.007(2) 0.012(2) 0.015(2) -0.0018(17) 0.0017(16) -0.0006(17)
N3 0.0084(17) 0.0096(17) 0.0130(18) -0.0015(14) 0.0025(14) 0.0017(14)
O4 0.0063(14) 0.0103(14) 0.0115(14) -0.0030(11) 0.0013(11) -0.0008(11)
N4 0.0071(17) 0.0098(17) 0.0114(17) 0.0007(14) 0.0019(13) 0.0013(14)
C4 0.011(2) 0.011(2) 0.011(2) -0.0004(16) 0.0020(16) -0.0053(17)
C5 0.007(2) 0.0094(19) 0.010(2) 0.0018(16) 0.0004(15) 0.0001(16)
C6 0.014(2) 0.012(2) 0.012(2) -0.0006(16) 0.0058(17) -0.0007(17)
C7 0.014(2) 0.010(2) 0.019(2) -0.0017(17) 0.0057(18) -0.0028(17)
C8 0.010(2) 0.010(2) 0.018(2) -0.0008(17) 0.0061(17) -0.0018(17)
C9 0.012(2) 0.015(2) 0.011(2) -0.0038(17) 0.0061(16) 0.0008(17)
C10 0.009(2) 0.009(2) 0.016(2) -0.0025(17) 0.0018(16) -0.0017(16)
O11 0.0128(16) 0.0133(15) 0.0135(15) -0.0011(12) 0.0045(12) 0.0026(12)
C11 0.008(2) 0.011(2) 0.019(2) 0.0004(17) 0.0057(17) 0.0033(17)
O12 0.0163(17) 0.0251(18) 0.0318(19) -0.0149(15) 0.0028(14) 0.0087(15)
C12 0.008(2) 0.015(2) 0.017(2) -0.0018(18) 0.0042(17) -0.0017(17)
C13 0.010(2) 0.009(2) 0.015(2) -0.0025(17) 0.0026(16) 0.0023(17)
C14 0.006(2) 0.013(2) 0.015(2) -0.0040(17) 0.0038(16) -0.0013(16)
O15 0.0086(14) 0.0093(14) 0.0109(14) -0.0010(11) 0.0028(11) -0.0012(11)
C15 0.011(2) 0.009(2) 0.011(2) -0.0005(16) 0.0028(16) -0.0023(16)
C16 0.008(2) 0.012(2) 0.011(2) -0.0009(16) 0.0014(16) -0.0028(16)
C17 0.015(2) 0.015(2) 0.013(2) 0.0046(17) 0.0081(17) 0.0004(18)
C18 0.015(2) 0.0061(19) 0.014(2) -0.0046(17) 0.0025(17) -0.0015(17)
C19 0.012(2) 0.015(2) 0.010(2) -0.0017(17) 0.0006(16) 0.0031(17)
C20 0.011(2) 0.018(2) 0.010(2) 0.0026(17) 0.0070(17) 0.0020(17)
C21 0.011(2) 0.014(2) 0.017(2) -0.0029(17) 0.0069(17) 0.0013(17)
C22 0.016(2) 0.011(2) 0.017(2) -0.0031(17) 0.0025(18) 0.0004(18)
O71 0.0120(15) 0.0153(15) 0.0110(15) -0.0032(12) 0.0030(12) 0.0007(12)
O72 0.0197(17) 0.0249(18) 0.0166(16) -0.0019(14) 0.0113(13) -0.0033(14)
O91 0.0079(15) 0.0131(15) 0.0164(15) 0.0005(12) 0.0034(12) 0.0004(12)
O92 0.0176(17) 0.0101(15) 0.0244(17) 0.0031(13) 0.0074(13) -0.0027(13)
O111 0.0118(15) 0.0113(15) 0.0132(15) 0.0002(12) 0.0018(12) -0.0015(12)
O112 0.0171(16) 0.0096(15) 0.0200(17) 0.0024(12) 0.0042(13) -0.0047(13)
O121 0.0104(15) 0.0087(14) 0.0143(15) 0.0007(12) 0.0006(12) 0.0003(11)
O122 0.0244(18) 0.0108(15) 0.0242(18) 0.0026(13) -0.0020(14) 0.0053(14)
O181 0.0084(15) 0.0112(14) 0.0141(15) 0.0016(12) 0.0032(12) -0.0002(12)
O182 0.0227(18) 0.0150(16) 0.0133(16) 0.0046(13) 0.0019(13) -0.0025(13)
O201 0.0147(16) 0.0145(15) 0.0125(15) 0.0039(12) 0.0019(12) 0.0031(12)
O202 0.0168(17) 0.0238(17) 0.0115(15) 0.0029(13) 0.0006(12) 0.0053(14)
O221 0.0092(15) 0.0118(15) 0.0180(16) 0.0019(12) 0.0012(12) 0.0023(12)
O222 0.0122(17) 0.0207(18) 0.040(2) 0.0084(15) 0.0013(15) 0.0039(14)
Cl1 0.0203(6) 0.0224(6) 0.0198(6) 0.0019(5) 0.0059(4) -0.0011(5)
O1W 0.029(2) 0.0200(18) 0.026(2) 0.0052(16) 0.0111(17) 0.0091(16)
O2W 0.037(2) 0.028(2) 0.028(2) 0.0075(17) 0.0133(18) 0.0197(18)
O3W 0.042(2) 0.0118(18) 0.028(2) 0.0008(16) 0.0180(17) 0.0054(17)
O4W 0.046(3) 0.027(2) 0.032(2) 0.0030(18) 0.0153(19) 0.013(2)
O5W 0.026(2) 0.023(2) 0.063(3) 0.001(2) 0.022(2) 0.0022(18)
O6W 0.089(4) 0.016(2) 0.029(3) -0.0003(19) -0.019(2) 0.004(2)

loop_
_atom_type_symbol
_atom_type_description
_atom_type_scat_dispersion_real
_atom_type_scat_dispersion_imag
_atom_type_scat_source
C C 0.0033 0.0016 'International Tables Vol C Tables 4.2.6.8 and 6.1.1.4'
H H 0.0000 0.0000 'International Tables Vol C Tables 4.2.6.8 and 6.1.1.4'
N N 0.0061 0.0033 'International Tables Vol C Tables 4.2.6.8 and 6.1.1.4'
O O 0.0106 0.0060 'International Tables Vol C Tables 4.2.6.8 and 6.1.1.4'
Zr Zr -2.9673 0.5597 'International Tables Vol C Tables 4.2.6.8 and 6.1.1.4'
Cs Cs -0.3680 2.1192 'International Tables Vol C Tables 4.2.6.8 and 6.1.1.4'
Cl Cl 0.1484 0.1585 'International Tables Vol C Tables 4.2.6.8 and 6.1.1.4'

loop_
_geom_angle_atom_site_label_1
_geom_angle_atom_site_label_2
_geom_angle_atom_site_label_3
_geom_angle
_geom_angle_site_symmetry_1
_geom_angle_site_symmetry_3
_geom_angle_publ_flag
O222 Cs1 O1W 72.14(9) . . ?
O222 Cs1 O182 59.92(8) . 2_655 ?
O1W Cs1 O182 112.01(9) . 2_655 ?
O222 Cs1 Cl1 100.55(7) . 3_655 ?
O1W Cs1 Cl1 68.55(7) . 3_655 ?
O182 Cs1 Cl1 75.84(5) 2_655 3_655 ?
O222 Cs1 O92 134.49(8) . 1_455 ?
O1W Cs1 O92 90.80(8) . 1_455 ?
O182 Cs1 O92 157.03(7) 2_655 1_455 ?
Cl1 Cs1 O92 112.10(6) 3_655 1_455 ?
O222 Cs1 O122 63.35(8) . 2_655 ?
O1W Cs1 O122 72.39(8) . 2_655 ?
O182 Cs1 O122 116.96(7) 2_655 2_655 ?
Cl1 Cs1 O122 140.78(6) 3_655 2_655 ?
O92 Cs1 O122 71.35(8) 1_455 2_655 ?
O222 Cs1 O181 67.45(8) . 2_655 ?
O1W Cs1 O181 138.93(8) . 2_655 ?
O182 Cs1 O181 38.71(7) 2_655 2_655 ?
Cl1 Cs1 O181 111.75(5) 3_655 2_655 ?
O92 Cs1 O181 122.95(7) 1_455 2_655 ?
O122 Cs1 O181 95.28(7) 2_655 2_655 ?
O222 Cs1 O121 70.02(8) . 2_655 ?
O1W Cs1 O121 109.50(8) . 2_655 ?
O182 Cs1 O121 96.70(7) 2_655 2_655 ?
Cl1 Cs1 O121 170.25(5) 3_655 2_655 ?
O92 Cs1 O121 77.20(7) 1_455 2_655 ?
O122 Cs1 O121 37.67(7) 2_655 2_655 ?
O181 Cs1 O121 62.96(6) 2_655 2_655 ?
O222 Cs1 C18 55.73(9) . 2_655 ?
O1W Cs1 C18 121.67(9) . 2_655 ?
O182 Cs1 C18 19.55(8) 2_655 2_655 ?
Cl1 Cs1 C18 95.36(7) 3_655 2_655 ?
O92 Cs1 C18 144.02(8) 1_455 2_655 ?
O122 Cs1 C18 102.05(8) 2_655 2_655 ?
O181 Cs1 C18 21.08(8) 2_655 2_655 ?
O121 Cs1 C18 77.42(8) 2_655 2_655 ?
O222 Cs1 O72 130.25(8) . 4_565 ?
O1W Cs1 O72 132.27(9) . 4_565 ?
O182 Cs1 O72 70.33(7) 2_655 4_565 ?
Cl1 Cs1 O72 66.13(5) 3_655 4_565 ?
O92 Cs1 O72 92.66(7) 1_455 4_565 ?
O122 Cs1 O72 152.01(7) 2_655 4_565 ?
O181 Cs1 O72 73.86(7) 2_655 4_565 ?
O121 Cs1 O72 117.68(7) 2_655 4_565 ?
C18 Cs1 O72 77.18(8) 2_655 4_565 ?
O222 Cs1 C12 60.54(9) . 2_655 ?
O1W Cs1 C12 89.65(9) . 2_655 ?
O182 Cs1 C12 103.77(8) 2_655 2_655 ?
Cl1 Cs1 C12 155.47(7) 3_655 2_655 ?
O92 Cs1 C12 78.03(8) 1_455 2_655 ?
O122 Cs1 C12 18.93(8) 2_655 2_655 ?
O181 Cs1 C12 77.00(8) 2_655 2_655 ?
O121 Cs1 C12 19.89(8) 2_655 2_655 ?
C18 Cs1 C12 86.47(9) 2_655 2_655 ?
O72 Cs1 C12 137.52(8) 4_565 2_655 ?
O222 Cs1 C8 105.21(9) . 1_455 ?
O1W Cs1 C8 56.50(9) . 1_455 ?
O182 Cs1 C8 164.77(8) 2_655 1_455 ?
Cl1 Cs1 C8 105.75(7) 3_655 1_455 ?
O92 Cs1 C8 36.78(8) 1_455 1_455 ?
O122 Cs1 C8 52.34(8) 2_655 1_455 ?
O181 Cs1 C8 142.48(8) 2_655 1_455 ?
O121 Cs1 C8 79.79(8) 2_655 1_455 ?
C18 Cs1 C8 154.39(9) 2_655 1_455 ?
O72 Cs1 C8 124.48(8) 4_565 1_455 ?
C12 Cs1 C8 68.30(9) 2_655 1_455 ?
O222 Cs1 H1W1 66.7(10) . . ?
O1W Cs1 H1W1 12.6(6) . . ?
O182 Cs1 H1W1 99.9(6) 2_655 . ?
Cl1 Cs1 H1W1 60.4(9) 3_655 . ?
O92 Cs1 H1W1 102.7(7) 1_455 . ?
O122 Cs1 H1W1 80.5(9) 2_655 . ?
O181 Cs1 H1W1 130.3(8) 2_655 . ?
O121 Cs1 H1W1 115.8(9) 2_655 . ?
C18 Cs1 H1W1 111.2(7) 2_655 . ?
O72 Cs1 H1W1 126.3(9) 4_565 . ?
C12 Cs1 H1W1 96.1(9) 2_655 . ?
C8 Cs1 H1W1 69.0(6) 1_455 . ?
O182 Cs2 O202 160.15(8) 2_655 . ?
O182 Cs2 O2W 83.97(9) 2_655 . ?
O202 Cs2 O2W 81.53(9) . . ?
O182 Cs2 O1W 115.86(8) 2_655 3_655 ?
O202 Cs2 O1W 68.45(8) . 3_655 ?
O2W Cs2 O1W 138.11(9) . 3_655 ?
O182 Cs2 Cl1 122.36(6) 2_655 . ?
O202 Cs2 Cl1 77.42(6) . . ?
O2W Cs2 Cl1 135.82(7) . . ?
O1W Cs2 Cl1 65.97(7) 3_655 . ?
O182 Cs2 O12 92.11(7) 2_655 3_755 ?
O202 Cs2 O12 70.93(7) . 3_755 ?
O2W Cs2 O12 74.16(9) . 3_755 ?
O1W Cs2 O12 68.89(8) 3_655 3_755 ?
Cl1 Cs2 O12 131.73(5) . 3_755 ?
O182 Cs2 O222 55.71(8) 2_655 . ?
O202 Cs2 O222 137.14(7) . . ?
O2W Cs2 O222 89.21(8) . . ?
O1W Cs2 O222 132.65(8) 3_655 . ?
Cl1 Cs2 O222 80.86(6) . . ?
O12 Cs2 O222 145.60(7) 3_755 . ?
O182 Cs2 O221 76.21(7) 2_655 . ?
O202 Cs2 O221 107.75(7) . . ?
O2W Cs2 O221 60.37(8) . . ?
O1W Cs2 O221 155.90(8) 3_655 . ?
Cl1 Cs2 O221 89.93(5) . . ?
O12 Cs2 O221 133.79(7) 3_755 . ?
O222 Cs2 O221 35.62(7) . . ?
O182 Cs2 C20 154.39(9) 2_655 . ?
O202 Cs2 C20 18.34(8) . . ?
O2W Cs2 C20 70.47(9) . . ?
O1W Cs2 C20 85.62(9) 3_655 . ?
Cl1 Cs2 C20 77.95(7) . . ?
O12 Cs2 C20 82.56(8) 3_755 . ?
O222 Cs2 C20 120.49(8) . . ?
O221 Cs2 C20 89.45(8) . . ?
O182 Cs2 O201 134.61(7) 2_655 . ?
O202 Cs2 O201 36.32(7) . . ?
O2W Cs2 O201 51.42(8) . . ?
O1W Cs2 O201 104.77(8) 3_655 . ?
Cl1 Cs2 O201 91.52(5) . . ?
O12 Cs2 O201 84.04(7) 3_755 . ?
O222 Cs2 O201 109.09(7) . . ?
O221 Cs2 O201 74.50(6) . . ?
C20 Cs2 O201 20.12(8) . . ?
O182 Cs2 Cl1 72.52(6) 2_655 3_655 ?
O202 Cs2 Cl1 119.05(6) . 3_655 ?
O2W Cs2 Cl1 155.21(7) . 3_655 ?
O1W Cs2 Cl1 52.64(6) 3_655 3_655 ?
Cl1 Cs2 Cl1 66.54(3) . 3_655 ?
O12 Cs2 Cl1 98.47(5) 3_755 3_655 ?
O222 Cs2 Cl1 84.06(5) . 3_655 ?
O221 Cs2 Cl1 119.09(5) . 3_655 ?
C20 Cs2 Cl1 132.98(7) . 3_655 ?
O201 Cs2 Cl1 152.82(5) . 3_655 ?
O182 Cs2 C22 70.75(8) 2_655 . ?
O202 Cs2 C22 119.33(8) . . ?
O2W Cs2 C22 79.41(9) . . ?
O1W Cs2 C22 140.66(9) 3_655 . ?
Cl1 Cs2 C22 77.89(7) . . ?
O12 Cs2 C22 149.88(8) 3_755 . ?
O222 Cs2 C22 18.59(8) . . ?
O221 Cs2 C22 19.86(8) . . ?
C20 Cs2 C22 102.10(9) . . ?
O201 Cs2 C22 90.72(8) . . ?
Cl1 Cs2 C22 99.54(7) 3_655 . ?
O201 Zr1 O11 89.71(11) . . ?
O201 Zr1 O4 124.53(11) . . ?
O11 Zr1 O4 139.28(11) . . ?
O201 Zr1 O121 139.57(11) . . ?
O11 Zr1 O121 80.63(11) . . ?
O4 Zr1 O121 84.32(11) . . ?
O201 Zr1 O15 83.98(11) . . ?
O11 Zr1 O15 146.91(11) . . ?
O4 Zr1 O15 66.59(10) . . ?
O121 Zr1 O15 83.36(10) . . ?
O201 Zr1 O91 72.42(11) . . ?
O11 Zr1 O91 94.41(11) . . ?
O4 Zr1 O91 78.39(10) . . ?
O121 Zr1 O91 146.97(11) . . ?
O15 Zr1 O91 114.25(10) . . ?
O201 Zr1 N3 69.99(11) . . ?
O11 Zr1 N3 75.41(11) . . ?
O4 Zr1 N3 132.95(11) . . ?
O121 Zr1 N3 69.58(11) . . ?
O15 Zr1 N3 71.90(10) . . ?
O91 Zr1 N3 140.97(11) . . ?
O201 Zr1 N1 134.72(11) . . ?
O11 Zr1 N1 68.72(11) . . ?
O4 Zr1 N1 71.17(10) . . ?
O121 Zr1 N1 77.57(11) . . ?
O15 Zr1 N1 134.97(11) . . ?
O91 Zr1 N1 70.31(11) . . ?
N3 Zr1 N1 134.46(11) . . ?
O201 Zr1 Zr2 100.25(8) . . ?
O11 Zr1 Zr2 169.61(8) . . ?
O4 Zr1 Zr2 34.31(7) . . ?
O121 Zr1 Zr2 89.78(7) . . ?
O15 Zr1 Zr2 33.63(7) . . ?
O91 Zr1 Zr2 91.45(7) . . ?
N3 Zr1 Zr2 105.09(8) . . ?
N1 Zr1 Zr2 105.43(8) . . ?
O181 Zr2 O15 86.98(11) . . ?
O181 Zr2 O221 139.08(11) . . ?
O15 Zr2 O221 85.61(11) . . ?
O181 Zr2 O71 83.15(11) . . ?
O15 Zr2 O71 149.91(11) . . ?
O221 Zr2 O71 83.49(11) . . ?
O181 Zr2 O4 82.81(10) . . ?
O15 Zr2 O4 66.59(10) . . ?
O221 Zr2 O4 129.54(11) . . ?
O71 Zr2 O4 139.30(11) . . ?
O181 Zr2 O111 147.57(11) . . ?
O15 Zr2 O111 108.21(10) . . ?
O221 Zr2 O111 72.11(11) . . ?
O71 Zr2 O111 94.94(11) . . ?
O4 Zr2 O111 77.72(10) . . ?
O181 Zr2 N2 77.83(11) . . ?
O15 Zr2 N2 135.75(11) . . ?
O221 Zr2 N2 131.63(11) . . ?
O71 Zr2 N2 69.38(11) . . ?
O4 Zr2 N2 70.38(10) . . ?
O111 Zr2 N2 71.32(11) . . ?
O181 Zr2 N4 70.34(11) . . ?
O15 Zr2 N4 73.14(11) . . ?
O221 Zr2 N4 68.98(11) . . ?
O71 Zr2 N4 76.77(11) . . ?
O4 Zr2 N4 132.30(11) . . ?
O111 Zr2 N4 140.86(11) . . ?
N2 Zr2 N4 135.67(11) . . ?
O181 Zr2 Zr1 91.03(7) . . ?
O15 Zr2 Zr1 34.16(7) . . ?
O221 Zr2 Zr1 104.45(8) . . ?
O71 Zr2 Zr1 172.03(8) . . ?
O4 Zr2 Zr1 33.78(7) . . ?
O111 Zr2 Zr1 87.04(7) . . ?
N2 Zr2 Zr1 104.13(8) . . ?
N4 Zr2 Zr1 106.44(8) . . ?
C2 N1 C3 113.0(3) . . ?
C2 N1 C8 108.6(3) . . ?
C3 N1 C8 111.0(3) . . ?
C2 N1 Zr1 107.0(2) . . ?
C3 N1 Zr1 107.8(2) . . ?
C8 N1 Zr1 109.2(2) . . ?
O12 C1 O11 124.1(4) . . ?
O12 C1 C2 119.8(4) . . ?
O11 C1 C2 116.0(4) . . ?
N1 C2 C1 108.4(3) . . ?
N1 C2 H2A 110.0 . . ?
C1 C2 H2A 110.0 . . ?
N1 C2 H2B 110.0 . . ?
C1 C2 H2B 110.0 . . ?
H2A C2 H2B 108.4 . . ?
C5 N2 C6 110.5(3) . . ?
C5 N2 C10 110.8(3) . . ?
C6 N2 C10 108.9(3) . . ?
C5 N2 Zr2 109.0(2) . . ?
C6 N2 Zr2 107.6(2) . . ?
C10 N2 Zr2 109.9(2) . . ?
N1 C3 C4 108.8(3) . . ?
N1 C3 H3A 109.9 . . ?
C4 C3 H3A 109.9 . . ?
N1 C3 H3B 109.9 . . ?
C4 C3 H3B 109.9 . . ?
H3A C3 H3B 108.3 . . ?
C13 N3 C19 113.1(3) . . ?
C13 N3 C14 111.7(3) . . ?
C19 N3 C14 107.8(3) . . ?
C13 N3 Zr1 108.1(2) . . ?
C19 N3 Zr1 106.4(2) . . ?
C14 N3 Zr1 109.6(2) . . ?
C4 O4 Zr1 123.3(2) . . ?
C4 O4 Zr2 124.3(2) . . ?
Zr1 O4 Zr2 111.91(12) . . ?
C17 N4 C21 112.9(3) . . ?
C17 N4 C16 112.1(3) . . ?
C21 N4 C16 108.0(3) . . ?
C17 N4 Zr2 109.3(2) . . ?
C21 N4 Zr2 106.8(2) . . ?
C16 N4 Zr2 107.5(2) . . ?
O4 C4 C3 107.1(3) . . ?
O4 C4 C5 107.2(3) . . ?
C3 C4 C5 112.2(3) . . ?
O4 C4 H4A 110.1 . . ?
C3 C4 H4A 110.1 . . ?
C5 C4 H4A 110.1 . . ?
N2 C5 C4 108.5(3) . . ?
N2 C5 H5A 110.0 . . ?
C4 C5 H5A 110.0 . . ?
N2 C5 H5B 110.0 . . ?
C4 C5 H5B 110.0 . . ?
H5A C5 H5B 108.4 . . ?
N2 C6 C7 110.0(3) . . ?
N2 C6 H6A 109.7 . . ?
C7 C6 H6A 109.7 . . ?
N2 C6 H6B 109.7 . . ?
C7 C6 H6B 109.7 . . ?
H6A C6 H6B 108.2 . . ?
O72 C7 O71 124.8(4) . . ?
O72 C7 C6 119.5(4) . . ?
O71 C7 C6 115.7(3) . . ?
N1 C8 C9 112.0(3) . . ?
N1 C8 Cs1 162.3(3) . 1_655 ?
C9 C8 Cs1 85.6(2) . 1_655 ?
N1 C8 H8A 109.2 . . ?
C9 C8 H8A 109.2 . . ?
Cs1 C8 H8A 61.1 1_655 . ?
N1 C8 H8B 109.2 . . ?
C9 C8 H8B 109.2 . . ?
Cs1 C8 H8B 63.9 1_655 . ?
H8A C8 H8B 107.9 . . ?
O92 C9 O91 125.7(4) . . ?
O92 C9 C8 117.7(4) . . ?
O91 C9 C8 116.6(4) . . ?
N2 C10 C11 112.4(3) . . ?
N2 C10 H10A 109.1 . . ?
C11 C10 H10A 109.1 . . ?
N2 C10 H10B 109.1 . . ?
C11 C10 H10B 109.1 . . ?
H10A C10 H10B 107.9 . . ?
C1 O11 Zr1 124.7(3) . . ?
O112 C11 O111 123.9(4) . . ?
O112 C11 C10 119.4(4) . . ?
O111 C11 C10 116.7(4) . . ?
C1 O12 Cs2 109.4(3) . 3_755 ?
O122 C12 O121 123.7(4) . . ?
O122 C12 C13 119.2(4) . . ?
O121 C12 C13 117.0(4) . . ?
O122 C12 Cs1 63.7(2) . 2_645 ?
O121 C12 Cs1 66.7(2) . 2_645 ?
C13 C12 Cs1 155.4(3) . 2_645 ?
N3 C13 C12 110.6(3) . . ?
N3 C13 H13A 109.5 . . ?
C12 C13 H13A 109.5 . . ?
N3 C13 H13B 109.5 . . ?
C12 C13 H13B 109.5 . . ?
H13A C13 H13B 108.1 . . ?
N3 C14 C15 110.4(3) . . ?
N3 C14 H14A 109.6 . . ?
C15 C14 H14A 109.6 . . ?
N3 C14 H14B 109.6 . . ?
C15 C14 H14B 109.6 . . ?
H14A C14 H14B 108.1 . . ?
C15 O15 Zr2 118.7(2) . . ?
C15 O15 Zr1 118.7(2) . . ?
Zr2 O15 Zr1 112.20(12) . . ?
O15 C15 C16 107.7(3) . . ?
O15 C15 C14 107.2(3) . . ?
C16 C15 C14 111.8(3) . . ?
O15 C15 H15A 110.0 . . ?
C16 C15 H15A 110.0 . . ?
C14 C15 H15A 110.0 . . ?
N4 C16 C15 110.9(3) . . ?
N4 C16 H16A 109.5 . . ?
C15 C16 H16A 109.5 . . ?
N4 C16 H16B 109.5 . . ?
C15 C16 H16B 109.5 . . ?
H16A C16 H16B 108.0 . . ?
N4 C17 C18 112.0(3) . . ?
N4 C17 H17A 109.2 . . ?
C18 C17 H17A 109.2 . . ?
N4 C17 H17B 109.2 . . ?
C18 C17 H17B 109.2 . . ?
H17A C17 H17B 107.9 . . ?
O182 C18 O181 124.1(4) . . ?
O182 C18 C17 120.0(4) . . ?
O181 C18 C17 115.8(4) . . ?
O182 C18 Cs1 63.1(2) . 2_645 ?
O181 C18 Cs1 72.3(2) . 2_645 ?
C17 C18 Cs1 144.9(3) . 2_645 ?
N3 C19 C20 106.3(3) . . ?
N3 C19 H19A 110.5 . . ?
C20 C19 H19A 110.5 . . ?
N3 C19 H19B 110.5 . . ?
C20 C19 H19B 110.5 . . ?
H19A C19 H19B 108.7 . . ?
O202 C20 O201 125.0(4) . . ?
O202 C20 C19 121.4(4) . . ?
O201 C20 C19 113.6(3) . . ?
O202 C20 Cs2 52.3(2) . . ?
O201 C20 Cs2 85.3(2) . . ?
C19 C20 Cs2 138.6(3) . . ?
N4 C21 C22 109.8(3) . . ?
N4 C21 H21A 109.7 . . ?
C22 C21 H21A 109.7 . . ?
N4 C21 H21B 109.7 . . ?
C22 C21 H21B 109.7 . . ?
H21A C21 H21B 108.2 . . ?
O222 C22 O221 124.4(4) . . ?
O222 C22 C21 120.8(4) . . ?
O221 C22 C21 114.8(4) . . ?
O222 C22 Cs2 71.6(3) . . ?
O221 C22 Cs2 72.9(2) . . ?
C21 C22 Cs2 132.0(3) . . ?
C7 O71 Zr2 123.3(3) . . ?
C7 O72 Cs1 124.9(3) . 4_666 ?
C9 O91 Zr1 125.7(3) . . ?
C9 O92 Cs1 114.3(3) . 1_655 ?
C9 O92 H3W4 127(3) . . ?
Cs1 O92 H3W4 108(3) 1_655 . ?
C11 O111 Zr2 125.1(3) . . ?
C12 O121 Zr1 123.1(3) . . ?
C12 O121 Cs1 93.4(2) . 2_645 ?
Zr1 O121 Cs1 142.27(11) . 2_645 ?
C12 O122 Cs1 97.4(3) . 2_645 ?
C18 O181 Zr2 125.0(3) . . ?
C18 O181 Cs1 86.6(2) . 2_645 ?
Zr2 O181 Cs1 145.40(11) . 2_645 ?
C18 O182 Cs2 132.8(3) . 2_645 ?
C18 O182 Cs1 97.4(3) . 2_645 ?
Cs2 O182 Cs1 96.53(8) 2_645 2_645 ?
C20 O201 Zr1 126.1(3) . . ?
C20 O201 Cs2 74.6(2) . . ?
Zr1 O201 Cs2 130.28(11) . . ?
C20 O202 Cs2 109.3(3) . . ?
C22 O221 Zr2 125.7(3) . . ?
C22 O221 Cs2 87.2(2) . . ?
Zr2 O221 Cs2 129.28(11) . . ?
C22 O222 Cs1 162.8(3) . . ?
C22 O222 Cs2 89.8(3) . . ?
Cs1 O222 Cs2 88.85(8) . . ?
Cs1 Cl1 Cs2 100.36(3) 3_655 . ?
Cs1 Cl1 Cs2 81.40(2) 3_655 3_655 ?
Cs2 Cl1 Cs2 113.46(3) . 3_655 ?
Cs1 O1W Cs2 110.06(11) . 3_655 ?
Cs1 O1W H1W1 108(5) . . ?
Cs2 O1W H1W1 74(5) 3_655 . ?
Cs1 O1W H2W1 128(5) . . ?
Cs2 O1W H2W1 121(5) 3_655 . ?
H1W1 O1W H2W1 98(6) . . ?
Cs2 O2W H1W2 100(4) . . ?
Cs2 O2W H2W2 106(6) . . ?
H1W2 O2W H2W2 113(7) . . ?
H1W3 O3W H2W3 107(7) . . ?
H1W3 O3W H2W4 101(6) . . ?
H2W3 O3W H2W4 132(5) . . ?
H1W4 O4W H2W4 109(5) . . ?
H1W4 O4W H3W4 108(6) . . ?
H2W4 O4W H3W4 114(5) . . ?
H1W5 O5W H2W5 100(6) . . ?
H1W6 O6W H2W6 109(7) . . ?

loop_
_geom_bond_atom_site_label_1
_geom_bond_atom_site_label_2
_geom_bond_distance
_geom_bond_site_symmetry_2
_geom_bond_publ_flag
Cs1 O222 3.049(3) . ?
Cs1 O1W 3.086(4) . ?
Cs1 O182 3.241(3) 2_655 ?
Cs1 Cl1 3.3834(12) 3_655 ?
Cs1 O92 3.416(3) 1_455 ?
Cs1 O122 3.421(3) 2_655 ?
Cs1 O181 3.441(3) 2_655 ?
Cs1 O121 3.482(3) 2_655 ?
Cs1 C18 3.606(4) 2_655 ?
Cs1 O72 3.625(3) 4_565 ?
Cs1 C12 3.784(4) 2_655 ?
Cs1 C8 3.918(4) 1_455 ?
Cs1 H1W1 3.41(5) . ?
Cs2 O182 3.029(3) 2_655 ?
Cs2 O202 3.066(3) . ?
Cs2 O2W 3.275(4) . ?
Cs2 O1W 3.287(4) 3_655 ?
Cs2 Cl1 3.4174(12) . ?
Cs2 O12 3.534(4) 3_755 ?
Cs2 O222 3.614(3) . ?
Cs2 O221 3.645(3) . ?
Cs2 C20 3.656(4) . ?
Cs2 O201 3.778(3) . ?
Cs2 Cl1 3.7806(12) 3_655 ?
Cs2 C22 3.809(4) . ?
Zr1 O201 2.116(3) . ?
Zr1 O11 2.140(3) . ?
Zr1 O4 2.146(3) . ?
Zr1 O121 2.169(3) . ?
Zr1 O15 2.172(3) . ?
Zr1 O91 2.202(3) . ?
Zr1 N3 2.446(3) . ?
Zr1 N1 2.453(3) . ?
Zr1 Zr2 3.5807(5) . ?
Zr2 O181 2.127(3) . ?
Zr2 O15 2.142(3) . ?
Zr2 O221 2.146(3) . ?
Zr2 O71 2.166(3) . ?
Zr2 O4 2.176(3) . ?
Zr2 O111 2.187(3) . ?
Zr2 N2 2.429(3) . ?
Zr2 N4 2.454(3) . ?
N1 C2 1.479(5) . ?
N1 C3 1.483(5) . ?
N1 C8 1.486(5) . ?
C1 O12 1.232(5) . ?
C1 O11 1.288(5) . ?
C1 C2 1.519(6) . ?
C2 H2A 0.9900 . ?
C2 H2B 0.9900 . ?
N2 C5 1.480(5) . ?
N2 C6 1.483(5) . ?
N2 C10 1.488(5) . ?
C3 C4 1.516(6) . ?
C3 H3A 0.9900 . ?
C3 H3B 0.9900 . ?
N3 C13 1.478(5) . ?
N3 C19 1.479(5) . ?
N3 C14 1.504(5) . ?
O4 C4 1.420(5) . ?
N4 C17 1.479(5) . ?
N4 C21 1.485(5) . ?
N4 C16 1.491(5) . ?
C4 C5 1.520(5) . ?
C4 H4A 1.0000 . ?
C5 H5A 0.9900 . ?
C5 H5B 0.9900 . ?
C6 C7 1.520(6) . ?
C6 H6A 0.9900 . ?
C6 H6B 0.9900 . ?
C7 O72 1.227(5) . ?
C7 O71 1.298(5) . ?
C8 C9 1.508(6) . ?
C8 Cs1 3.918(4) 1_655 ?
C8 H8A 0.9900 . ?
C8 H8B 0.9900 . ?
C9 O92 1.248(5) . ?
C9 O91 1.267(5) . ?
C10 C11 1.511(6) . ?
C10 H10A 0.9900 . ?
C10 H10B 0.9900 . ?
C11 O112 1.236(5) . ?
C11 O111 1.282(5) . ?
O12 Cs2 3.534(4) 3_755 ?
C12 O122 1.238(5) . ?
C12 O121 1.290(5) . ?
C12 C13 1.512(6) . ?
C12 Cs1 3.784(4) 2_645 ?
C13 H13A 0.9900 . ?
C13 H13B 0.9900 . ?
C14 C15 1.511(5) . ?
C14 H14A 0.9900 . ?
C14 H14B 0.9900 . ?
O15 C15 1.431(5) . ?
C15 C16 1.510(5) . ?
C15 H15A 1.0000 . ?
C16 H16A 0.9900 . ?
C16 H16B 0.9900 . ?
C17 C18 1.523(6) . ?
C17 H17A 0.9900 . ?
C17 H17B 0.9900 . ?
C18 O182 1.216(5) . ?
C18 O181 1.299(5) . ?
C18 Cs1 3.606(4) 2_645 ?
C19 C20 1.532(6) . ?
C19 H19A 0.9900 . ?
C19 H19B 0.9900 . ?
C20 O202 1.219(5) . ?
C20 O201 1.304(5) . ?
C21 C22 1.514(6) . ?
C21 H21A 0.9900 . ?
C21 H21B 0.9900 . ?
C22 O222 1.215(5) . ?
C22 O221 1.295(5) . ?
O72 Cs1 3.625(3) 4_666 ?
O92 Cs1 3.416(3) 1_655 ?
O92 H3W4 1.41(9) . ?
O121 Cs1 3.482(3) 2_645 ?
O122 Cs1 3.421(3) 2_645 ?
O181 Cs1 3.441(3) 2_645 ?
O182 Cs2 3.029(3) 2_645 ?
O182 Cs1 3.241(3) 2_645 ?
Cl1 Cs1 3.3834(12) 3_655 ?
Cl1 Cs2 3.7806(12) 3_655 ?
O1W Cs2 3.287(4) 3_655 ?
O1W H1W1 0.78(2) . ?
O1W H2W1 0.78(2) . ?
O2W H1W2 0.78(2) . ?
O2W H2W2 0.78(2) . ?
O3W H1W3 0.78(2) . ?
O3W H2W3 0.78(2) . ?
O3W H2W4 1.39(5) . ?
O4W H1W4 0.78(2) . ?
O4W H2W4 1.10(5) . ?
O4W H3W4 1.13(9) . ?
O5W H1W5 0.78(2) . ?
O5W H2W5 0.78(2) . ?
O6W H1W6 0.78(2) . ?
O6W H2W6 0.78(2) . ?
